data_1548772
loop_
_publ_author_name
'Zhang, Xiaolei'
'Zhan, Zhiying'
'Liang, Xiaoyu'
'Chen, Chen'
'Liu, Xiaoli'
'Jia, YueJiao'
'Hu, Ming'

_publ_section_title
;
 Lanthanide-MOFs constructed from mixed dicarboxylate ligands as selective
 multi-responsive luminescent sensors.
;
_journal_issue 10
_journal_name_full 'Dalton transactions (Cambridge, England : 2003)'
_journal_page_first 3272
_journal_page_last 3282
_journal_paper_doi 10.1039/c7dt02966g
_journal_volume 47
_journal_year 2018
_chemical_formula_sum 'C19 H17 Gd N O9'
_chemical_formula_weight 560.59
_space_group_IT_number 2
_space_group_name_Hall '-P 1'
_space_group_name_H-M_alt 'P -1'
_symmetry_cell_setting triclinic
_symmetry_space_group_name_Hall '-P 1'
_symmetry_space_group_name_H-M 'P -1'
_atom_sites_solution_hydrogens geom
_atom_sites_solution_primary direct
_atom_sites_solution_secondary difmap
_audit_creation_method SHELXL-97
_audit_update_record
;
2015-12-22 deposited with the CCDC.
2018-01-25 downloaded from the CCDC.
;
_cell_angle_alpha 112.299(2)
_cell_angle_beta 91.789(2)
_cell_angle_gamma 98.976(2)
_cell_formula_units_Z 2
_cell_length_a 6.0069(10)
_cell_length_b 13.694(2)
_cell_length_c 13.732(2)
_cell_measurement_reflns_used 1038
_cell_measurement_temperature 293(2)
_cell_measurement_theta_max 70.7010
_cell_measurement_theta_min 7.7940
_cell_volume 1027.2(3)
_computing_structure_refinement 'SHELXL-97 (Sheldrick, 1997)'
_computing_structure_solution 'SHELXS-97 (Sheldrick, 1990)'
_diffrn_ambient_temperature 293(2)
_diffrn_measured_fraction_theta_full 0.999
_diffrn_measured_fraction_theta_max 0.999
_diffrn_measurement_device_type 'Xcalibur, Eos, Gemini'
_diffrn_radiation_monochromator graphite
_diffrn_radiation_source 'fine-focus sealed tube'
_diffrn_radiation_type MoK\a
_diffrn_radiation_wavelength 0.71073
_diffrn_reflns_av_R_equivalents 0.0267
_diffrn_reflns_av_sigmaI/netI 0.0278
_diffrn_reflns_limit_h_max 7
_diffrn_reflns_limit_h_min -7
_diffrn_reflns_limit_k_max 16
_diffrn_reflns_limit_k_min -16
_diffrn_reflns_limit_l_max 16
_diffrn_reflns_limit_l_min -16
_diffrn_reflns_number 11033
_diffrn_reflns_theta_full 25.01
_diffrn_reflns_theta_max 25.01
_diffrn_reflns_theta_min 1.61
_exptl_absorpt_coefficient_mu 3.279
_exptl_absorpt_correction_T_max 0.6568
_exptl_absorpt_correction_T_min 0.6390
_exptl_absorpt_process_details asASas
_exptl_crystal_colour 'pale yellow '
_exptl_crystal_density_diffrn 1.812
_exptl_crystal_density_method 'not measured'
_exptl_crystal_description strip
_exptl_crystal_F_000 548
_exptl_crystal_size_max 0.15
_exptl_crystal_size_mid 0.14
_exptl_crystal_size_min 0.14
_refine_diff_density_max 1.299
_refine_diff_density_min -1.109
_refine_diff_density_rms 0.126
_refine_ls_extinction_method none
_refine_ls_goodness_of_fit_ref 1.126
_refine_ls_hydrogen_treatment mixed
_refine_ls_matrix_type full
_refine_ls_number_parameters 331
_refine_ls_number_reflns 3622
_refine_ls_number_restraints 1116
_refine_ls_restrained_S_all 1.071
_refine_ls_R_factor_all 0.0331
_refine_ls_R_factor_gt 0.0303
_refine_ls_shift/su_max 0.002
_refine_ls_shift/su_mean 0.000
_refine_ls_structure_factor_coef Fsqd
_refine_ls_weighting_details 'calc w=1/[\s^2^(Fo^2^)+(0.0482P)^2^+1.5718P] where P=(Fo^2^+2Fc^2^)/3'
_refine_ls_weighting_scheme calc
_refine_ls_wR_factor_gt 0.0820
_refine_ls_wR_factor_ref 0.0836
_reflns_number_gt 3369
_reflns_number_total 3622
_reflns_threshold_expression >2sigma(I)
_cod_data_source_file c7dt02966g2.cif
_cod_data_source_block 3
_cod_depositor_comments 'Adding full bibliography for 1548771--1548775.cif.'
_cod_original_sg_symbol_H-M P-1
_cod_database_code 1548772

loop_
_symmetry_equiv_pos_as_xyz
'x, y, z'
'-x, -y, -z'

loop_
_atom_site_label
_atom_site_type_symbol
_atom_site_fract_x
_atom_site_fract_y
_atom_site_fract_z
_atom_site_U_iso_or_equiv
_atom_site_adp_type
_atom_site_occupancy
_atom_site_symmetry_multiplicity
_atom_site_calc_flag
_atom_site_refinement_flags
_atom_site_disorder_assembly
_atom_site_disorder_group
N1 N 0.197(3) 0.7870(7) 0.7076(8) 0.063(3) Uani 0.449(6) 1 d PDU A 1
N1' N 0.2768(17) 0.7976(7) 0.7290(8) 0.058(3) Uani 0.551(6) 1 d PDU A 2
O1 O -0.3284(6) 0.1076(3) 0.7977(3) 0.0386(8) Uani 1 1 d U B .
O2 O -0.0761(6) 0.0136(3) 0.8159(3) 0.0424(9) Uani 1 1 d U B .
O3 O 0.2170(6) -0.0494(3) 0.6416(3) 0.0412(8) Uani 1 1 d U B .
H3B H 0.1488 -0.1124 0.6309 0.062 Uiso 1 1 d R . .
H3C H 0.3086 -0.0258 0.6972 0.062 Uiso 1 1 d R . .
O4 O 0.2791(7) 0.1806(3) 0.7756(3) 0.0433(9) Uani 1 1 d U B .
O5 O 0.1548(5) 0.0906(3) 0.5273(3) 0.0336(7) Uani 1 1 d U . .
O6 O 0.3296(6) 0.1028(3) 0.3941(3) 0.0377(8) Uani 1 1 d U . .
O7 O 0.6598(6) 0.1189(3) 0.5766(3) 0.0346(7) Uani 1 1 d U . .
O8 O 0.8945(6) 0.2511(3) 0.6981(3) 0.0443(9) Uani 1 1 d U . .
O9 O 0.2510(18) 0.5160(7) 0.5825(8) 0.062(2) Uani 0.449(6) 1 d PU A 1
O9' O 0.5896(15) 0.5874(6) 0.7167(7) 0.065(2) Uani 0.551(6) 1 d PU A 2
C1 C -0.2559(8) 0.0498(4) 0.8412(4) 0.0333(10) Uani 1 1 d U . .
C2 C -0.3830(8) 0.0245(4) 0.9233(4) 0.0321(10) Uani 1 1 d U . .
C3 C -0.3102(9) -0.0440(5) 0.9657(4) 0.0420(12) Uani 1 1 d U . .
H3 H -0.1828 -0.0738 0.9429 0.050 Uiso 1 1 calc R . .
C4 C -0.4271(9) -0.0681(5) 1.0418(4) 0.0426(12) Uani 1 1 d U . .
H4 H -0.3773 -0.1140 1.0696 0.051 Uiso 1 1 calc R . .
C5 C 0.2915(8) 0.1433(4) 0.4888(4) 0.0297(9) Uani 1 1 d U . .
C6 C 0.3867(9) 0.2590(4) 0.5517(4) 0.0353(10) Uani 1 1 d U A .
C7 C 0.5882(9) 0.2959(4) 0.6175(4) 0.0382(11) Uani 1 1 d U . .
C8 C 0.6617(12) 0.4054(5) 0.6718(5) 0.0567(14) Uani 1 1 d U A .
H8 H 0.7963 0.4304 0.7160 0.068 Uiso 1 1 calc R . .
C9 C 0.5348(13) 0.4785(5) 0.6605(6) 0.0649(15) Uani 1 1 d U . .
H9 H 0.5835 0.5518 0.6978 0.078 Uiso 0.449(6) 1 calc PR A 1
C10 C 0.3399(12) 0.4418(5) 0.5947(5) 0.0598(14) Uani 1 1 d U A .
H10 H 0.2567 0.4904 0.5863 0.072 Uiso 0.551(6) 1 calc PR A 2
C11 C 0.2634(10) 0.3324(4) 0.5399(5) 0.0465(12) Uani 1 1 d U . .
H11 H 0.1295 0.3082 0.4953 0.056 Uiso 1 1 calc R A .
C12 C 0.7231(8) 0.2173(4) 0.6310(4) 0.0346(10) Uani 1 1 d U . .
C13 C 0.232(2) 0.6062(7) 0.6649(7) 0.055(2) Uani 0.449(6) 1 d PDU A 1
C14 C 0.234(3) 0.6913(8) 0.6353(7) 0.057(2) Uani 0.449(6) 1 d PDU A 1
H14 H 0.2610 0.6841 0.5668 0.069 Uiso 0.449(6) 1 calc PR A 1
C16 C 0.1310(12) 0.7899(5) 0.8004(5) 0.0712(18) Uani 1 1 d DU . .
H16 H 0.0902 0.8530 0.8460 0.085 Uiso 1 1 d R A .
C17 C 0.1205(13) 0.7070(5) 0.8336(5) 0.0820(19) Uani 1 1 d DU A .
H17 H 0.0701 0.7122 0.8984 0.098 Uiso 1 1 d R . .
C18 C 0.187(3) 0.6140(8) 0.7644(9) 0.062(3) Uani 0.449(6) 1 d PDU A 1
H18 H 0.2012 0.5582 0.7857 0.074 Uiso 0.449(6) 1 calc PR A 1
C19 C 0.333(2) 0.2984(10) 0.8480(10) 0.136(4) Uani 1 1 d U . .
H19A H 0.3345 0.2990 0.9189 0.163 Uiso 1 1 d R B .
H19B H 0.4904 0.3203 0.8390 0.163 Uiso 1 1 d R . .
C20 C 0.218(4) 0.3984(14) 0.8527(15) 0.077(5) Uani 0.424(16) 1 d PU B 1
H20A H 0.1509 0.3851 0.7835 0.115 Uiso 0.424(16) 1 calc PR B 1
H20B H 0.3318 0.4624 0.8764 0.115 Uiso 0.424(16) 1 calc PR B 1
H20C H 0.1038 0.4074 0.9010 0.115 Uiso 0.424(16) 1 calc PR B 1
C13' C 0.4274(17) 0.6512(8) 0.7415(9) 0.057(2) Uani 0.551(6) 1 d PDU A 2
C14' C 0.4350(17) 0.7320(8) 0.7059(9) 0.057(2) Uani 0.551(6) 1 d PDU A 2
H14' H 0.5498 0.7428 0.6652 0.068 Uiso 0.551(6) 1 calc PR A 2
C18' C 0.264(2) 0.6370(8) 0.8054(11) 0.066(3) Uani 0.551(6) 1 d PDU A 2
H18' H 0.2544 0.5814 0.8292 0.080 Uiso 0.551(6) 1 d PR A 2
C20' C 0.195(5) 0.360(2) 0.9523(19) 0.197(11) Uani 0.576(16) 1 d PU B 2
H20D H 0.1230 0.3059 0.9751 0.295 Uiso 0.576(16) 1 d PR B 2
H20E H 0.3034 0.4116 1.0080 0.295 Uiso 0.576(16) 1 d PR B 2
H20F H 0.0828 0.3957 0.9355 0.295 Uiso 0.576(16) 1 d PR B 2
Gd1 Gd -0.05242(3) 0.064799(17) 0.663113(16) 0.02663(10) Uani 1 1 d U . .
H21 H 0.374(10) 0.155(5) 0.786(5) 0.040 Uiso 1 1 d . . .

loop_
_atom_site_aniso_label
_atom_site_aniso_U_11
_atom_site_aniso_U_22
_atom_site_aniso_U_33
_atom_site_aniso_U_23
_atom_site_aniso_U_13
_atom_site_aniso_U_12
N1 0.074(6) 0.049(5) 0.070(5) 0.023(4) 0.013(5) 0.022(5)
N1' 0.076(5) 0.044(4) 0.063(4) 0.025(4) 0.010(4) 0.024(4)
O1 0.0401(18) 0.052(2) 0.0375(18) 0.0262(17) 0.0189(15) 0.0209(16)
O2 0.0344(18) 0.071(2) 0.0379(19) 0.0328(18) 0.0182(15) 0.0229(17)
O3 0.0405(19) 0.050(2) 0.041(2) 0.0218(17) 0.0137(16) 0.0186(17)
O4 0.0407(19) 0.046(2) 0.045(2) 0.0168(17) 0.0034(16) 0.0145(16)
O5 0.0328(17) 0.0380(18) 0.0372(18) 0.0215(15) 0.0146(14) 0.0073(14)
O6 0.0427(19) 0.0393(19) 0.0338(18) 0.0161(15) 0.0171(15) 0.0074(15)
O7 0.0378(17) 0.0295(17) 0.0388(18) 0.0145(15) 0.0075(14) 0.0089(14)
O8 0.0388(19) 0.044(2) 0.049(2) 0.0187(17) -0.0025(17) 0.0045(16)
O9 0.083(4) 0.043(4) 0.067(4) 0.021(3) -0.007(4) 0.030(3)
O9' 0.067(4) 0.037(3) 0.084(4) 0.017(3) -0.003(3) 0.013(3)
C1 0.028(2) 0.048(3) 0.025(2) 0.015(2) 0.0078(18) 0.006(2)
C2 0.028(2) 0.048(3) 0.025(2) 0.018(2) 0.0079(18) 0.007(2)
C3 0.035(2) 0.063(3) 0.040(3) 0.028(3) 0.019(2) 0.021(2)
C4 0.043(3) 0.060(3) 0.042(3) 0.033(3) 0.018(2) 0.022(2)
C5 0.029(2) 0.034(2) 0.035(2) 0.0201(19) 0.0140(19) 0.0121(18)
C6 0.039(2) 0.037(2) 0.039(2) 0.023(2) 0.013(2) 0.012(2)
C7 0.045(3) 0.033(2) 0.044(3) 0.022(2) 0.012(2) 0.008(2)
C8 0.068(3) 0.041(3) 0.061(3) 0.024(3) -0.006(3) 0.004(3)
C9 0.089(4) 0.032(3) 0.073(3) 0.020(3) 0.002(3) 0.012(3)
C10 0.081(3) 0.039(3) 0.065(3) 0.022(2) 0.005(3) 0.020(3)
C11 0.054(3) 0.040(3) 0.051(3) 0.020(2) 0.008(2) 0.017(2)
C12 0.035(2) 0.040(3) 0.038(2) 0.022(2) 0.016(2) 0.011(2)
C13 0.068(5) 0.038(4) 0.063(5) 0.020(4) 0.003(4) 0.023(4)
C14 0.070(5) 0.044(4) 0.067(5) 0.027(4) 0.011(4) 0.023(4)
C16 0.086(4) 0.052(3) 0.077(4) 0.019(3) 0.027(3) 0.026(3)
C17 0.099(4) 0.074(4) 0.070(4) 0.024(3) 0.025(3) 0.012(4)
C18 0.075(5) 0.047(5) 0.071(5) 0.030(4) 0.002(5) 0.013(4)
C19 0.117(6) 0.126(6) 0.121(6) 0.008(6) 0.007(6) 0.003(6)
C20 0.106(11) 0.057(8) 0.069(9) 0.027(7) 0.002(8) 0.012(8)
C13' 0.071(4) 0.040(4) 0.067(4) 0.024(4) 0.006(4) 0.019(4)
C14' 0.074(5) 0.042(4) 0.062(4) 0.024(4) 0.013(4) 0.022(4)
C18' 0.085(5) 0.049(4) 0.073(5) 0.033(4) 0.005(4) 0.013(4)
C20' 0.204(18) 0.212(18) 0.110(14) 0.013(14) 0.053(14) -0.025(16)
Gd1 0.02546(14) 0.03422(15) 0.02668(15) 0.01665(11) 0.01227(9) 0.00954(9)

loop_
_atom_type_symbol
_atom_type_description
_atom_type_scat_dispersion_real
_atom_type_scat_dispersion_imag
_atom_type_scat_source
C C 0.0033 0.0016 'International Tables Vol C Tables 4.2.6.8 and 6.1.1.4'
H H 0.0000 0.0000 'International Tables Vol C Tables 4.2.6.8 and 6.1.1.4'
O O 0.0106 0.0060 'International Tables Vol C Tables 4.2.6.8 and 6.1.1.4'
N N 0.0061 0.0033 'International Tables Vol C Tables 4.2.6.8 and 6.1.1.4'
Gd Gd -0.1653 3.9035 'International Tables Vol C Tables 4.2.6.8 and 6.1.1.4'

loop_
_geom_angle_atom_site_label_1
_geom_angle_atom_site_label_2
_geom_angle_atom_site_label_3
_geom_angle
_geom_angle_site_symmetry_1
_geom_angle_site_symmetry_3
C16 N1 C14 118.2(6) . .
C16 N1' C14' 117.9(6) . .
C1 O1 Gd1 91.8(3) . .
C1 O2 Gd1 93.7(3) . .
C19 O4 Gd1 134.0(5) . .
C5 O5 Gd1 154.8(3) . .
C5 O5 Gd1 89.5(3) . 2_556
Gd1 O5 Gd1 115.53(12) . 2_556
C5 O6 Gd1 99.2(3) . 2_556
C12 O7 Gd1 94.2(3) . 1_655
C12 O8 Gd1 91.3(3) . 1_655
C10 O9 C13 121.8(9) . .
C9 O9' C13' 121.9(9) . .
O2 C1 O1 120.4(4) . .
O2 C1 C2 119.4(4) . .
O1 C1 C2 120.2(4) . .
C4 C2 C3 119.0(4) 2_457 .
C4 C2 C1 121.2(4) 2_457 .
C3 C2 C1 119.8(4) . .
C4 C3 C2 120.2(5) . .
C2 C4 C3 120.8(5) 2_457 .
O6 C5 O5 120.4(4) . .
O6 C5 C6 118.7(4) . .
O5 C5 C6 120.4(4) . .
O6 C5 Gd1 55.8(2) . 2_556
O5 C5 Gd1 64.8(3) . 2_556
C6 C5 Gd1 167.3(3) . 2_556
C7 C6 C11 119.5(5) . .
C7 C6 C5 124.4(4) . .
C11 C6 C5 116.1(5) . .
C8 C7 C6 119.6(5) . .
C8 C7 C12 120.4(5) . .
C6 C7 C12 120.0(5) . .
C7 C8 C9 120.4(6) . .
C10 C9 O9' 116.7(6) . .
C10 C9 C8 119.7(6) . .
O9' C9 C8 123.6(7) . .
O9 C10 C9 113.9(7) . .
O9 C10 C11 125.1(8) . .
C9 C10 C11 120.7(6) . .
C10 C11 C6 120.1(6) . .
O7 C12 O8 121.3(4) . .
O7 C12 C7 119.2(5) . .
O8 C12 C7 119.5(5) . .
O7 C12 Gd1 59.3(2) . 1_655
O8 C12 Gd1 62.0(3) . 1_655
C7 C12 Gd1 175.7(3) . 1_655
O9 C13 C18 126.4(8) . .
O9 C13 C14 111.7(8) . .
C18 C13 C14 121.5(6) . .
N1 C14 C13 119.3(6) . .
N1 C16 N1' 22.4(8) . .
N1 C16 C17 124.8(5) . .
N1' C16 C17 119.7(5) . .
C18' C17 C16 122.4(5) . .
C18' C17 C18 27.7(8) . .
C16 C17 C18 116.4(5) . .
C13 C18 C17 119.1(6) . .
O4 C19 C20 131.5(11) . .
O4 C19 C20' 126.0(14) . .
C20 C19 C20' 59.8(13) . .
C14' C13' O9' 119.4(7) . .
C14' C13' C18' 120.0(6) . .
O9' C13' C18' 120.6(7) . .
C13' C14' N1' 121.3(6) . .
C17 C18' C13' 117.9(6) . .
O3 Gd1 O5 77.03(11) . .
O3 Gd1 O4 75.79(13) . .
O5 Gd1 O4 82.89(13) . .
O3 Gd1 O7 146.38(12) . 1_455
O5 Gd1 O7 80.96(11) . 1_455
O4 Gd1 O7 126.30(12) . 1_455
O3 Gd1 O6 84.06(13) . 2_556
O5 Gd1 O6 115.00(11) . 2_556
O4 Gd1 O6 149.39(13) . 2_556
O7 Gd1 O6 82.59(12) 1_455 2_556
O3 Gd1 O2 75.59(12) . .
O5 Gd1 O2 150.14(11) . .
O4 Gd1 O2 79.07(13) . .
O7 Gd1 O2 128.88(11) 1_455 .
O6 Gd1 O2 73.70(12) 2_556 .
O3 Gd1 O8 145.01(13) . 1_455
O5 Gd1 O8 81.88(12) . 1_455
O4 Gd1 O8 74.13(13) . 1_455
O7 Gd1 O8 53.06(11) 1_455 1_455
O6 Gd1 O8 130.49(12) 2_556 1_455
O2 Gd1 O8 115.19(13) . 1_455
O3 Gd1 O1 128.21(11) . .
O5 Gd1 O1 154.23(11) . .
O4 Gd1 O1 97.45(13) . .
O7 Gd1 O1 78.17(11) 1_455 .
O6 Gd1 O1 77.11(12) 2_556 .
O2 Gd1 O1 52.94(11) . .
O8 Gd1 O1 73.55(12) 1_455 .
O3 Gd1 O5 73.04(12) . 2_556
O5 Gd1 O5 64.47(13) . 2_556
O4 Gd1 O5 138.82(11) . 2_556
O7 Gd1 O5 74.64(11) 1_455 2_556
O6 Gd1 O5 50.53(10) 2_556 2_556
O2 Gd1 O5 117.42(12) . 2_556
O8 Gd1 O5 121.62(11) 1_455 2_556
O1 Gd1 O5 122.95(11) . 2_556
O3 Gd1 C12 158.17(13) . 1_455
O5 Gd1 C12 81.17(12) . 1_455
O4 Gd1 C12 100.48(14) . 1_455
O7 Gd1 C12 26.45(13) 1_455 1_455
O6 Gd1 C12 106.50(14) 2_556 1_455
O2 Gd1 C12 125.35(12) . 1_455
O8 Gd1 C12 26.63(13) 1_455 1_455
O1 Gd1 C12 73.41(12) . 1_455
O5 Gd1 C12 98.60(13) 2_556 1_455
O3 Gd1 C5 76.22(13) . 2_556
O5 Gd1 C5 90.08(12) . 2_556
O4 Gd1 C5 151.99(13) . 2_556
O7 Gd1 C5 78.74(12) 1_455 2_556
O6 Gd1 C5 24.94(11) 2_556 2_556
O2 Gd1 C5 94.77(13) . 2_556
O8 Gd1 C5 131.78(12) 1_455 2_556
O1 Gd1 C5 100.41(12) . 2_556
O5 Gd1 C5 25.64(11) 2_556 2_556
C12 Gd1 C5 105.19(14) 1_455 2_556

loop_
_geom_bond_atom_site_label_1
_geom_bond_atom_site_label_2
_geom_bond_distance
_geom_bond_site_symmetry_2
N1 C16 1.334(7) .
N1 C14 1.368(8) .
N1' C16 1.358(7) .
N1' C14' 1.371(7) .
O1 C1 1.275(6) .
O1 Gd1 2.486(3) .
O2 C1 1.262(6) .
O2 Gd1 2.453(3) .
O3 Gd1 2.371(3) .
O4 C19 1.515(12) .
O4 Gd1 2.414(4) .
O5 C5 1.266(5) .
O5 Gd1 2.380(3) .
O5 Gd1 2.648(3) 2_556
O6 C5 1.250(6) .
O6 Gd1 2.452(3) 2_556
O7 C12 1.257(6) .
O7 Gd1 2.426(3) 1_655
O8 C12 1.262(6) .
O8 Gd1 2.485(4) 1_655
O9 C10 1.279(10) .
O9 C13 1.346(13) .
O9' C9 1.373(10) .
O9' C13' 1.374(11) .
C1 C2 1.497(6) .
C2 C4 1.384(7) 2_457
C2 C3 1.392(7) .
C3 C4 1.389(7) .
C4 C2 1.384(7) 2_457
C5 C6 1.494(7) .
C5 Gd1 2.926(5) 2_556
C6 C7 1.389(8) .
C6 C11 1.391(7) .
C7 C8 1.387(8) .
C7 C12 1.505(7) .
C8 C9 1.398(9) .
C9 C10 1.358(10) .
C10 C11 1.389(8) .
C12 Gd1 2.813(5) 1_655
C13 C18 1.367(8) .
C13 C14 1.371(8) .
C16 C17 1.368(5) .
C17 C18' 1.345(7) .
C17 C18 1.397(7) .
C19 C20 1.61(2) .
C19 C20' 1.68(2) .
C13' C14' 1.365(7) .
C13' C18' 1.376(8) .
Gd1 O7 2.426(3) 1_455
Gd1 O6 2.452(4) 2_556
Gd1 O8 2.485(4) 1_455
Gd1 O5 2.648(3) 2_556
Gd1 C12 2.813(5) 1_455
Gd1 C5 2.926(5) 2_556
